data_4124337
loop_
_publ_author_name
'Brusoe, Andrew T.'
'Hartwig, John F.'

_publ_section_title
;
 Palladium-Catalyzed Arylation of Fluoroalkylamines.
;
_journal_issue 26
_journal_name_full 'Journal of the American Chemical Society'
_journal_page_first 8460
_journal_page_last 8468
_journal_paper_doi 10.1021/jacs.5b02512
_journal_volume 137
_journal_year 2015
_chemical_formula_sum 'C44 H44 F N4 O P Pd'
_chemical_formula_weight 801.20
_chemical_name_common ATB_04_088
_chemical_name_systematic hartwig74
_space_group.centring_type P

_space_group_crystal_system monoclinic
_space_group_IT_number 14
_space_group_name_Hall '-P 2ybc'
_space_group_name_H-M_alt 'P 1 21/c 1'
_symmetry_space_group_name_Hall '-P 2ybc'
_symmetry_space_group_name_H-M 'P 1 21/c 1'
_atom_sites_solution_hydrogens geom
_atom_sites_solution_primary iterative
_atom_sites_solution_secondary difmap
_audit_creation_method SHELXL-2014/7
_cell_angle_alpha 90
_cell_angle_beta 94.0720(10)
_cell_angle_gamma 90
_cell_formula_units_Z 4
_cell_length_a 10.6389(3)
_cell_length_b 19.6269(5)
_cell_length_c 18.0403(5)
_cell_measurement_reflns_used 9800
_cell_measurement_temperature 100(2)
_cell_measurement_theta_max 25.37
_cell_measurement_theta_min 2.18
_cell_volume 3757.46(18)
_computing_cell_refinement 'Bruker SAINT'
_computing_data_collection 'Bruker APEX2'
_computing_data_reduction 'Bruker SAINT'
_computing_molecular_graphics ORTEP-32
_computing_publication_material WinGX
_computing_structure_refinement SHELXL-2014
_computing_structure_solution SHELXT
_diffrn_ambient_temperature 100(2)
_diffrn_detector_area_resol_mean 8.366
_diffrn_measured_fraction_theta_full 0.998
_diffrn_measured_fraction_theta_max 0.996
_diffrn_measurement_device_type 'Bruker APEX-II CCD'
_diffrn_measurement_method 'phi and omega scans'
_diffrn_radiation_type MoK\a
_diffrn_radiation_wavelength 0.71073
_diffrn_reflns_av_R_equivalents 0.0463
_diffrn_reflns_av_unetI/netI 0.0299
_diffrn_reflns_Laue_measured_fraction_full 0.998
_diffrn_reflns_Laue_measured_fraction_max 0.996
_diffrn_reflns_limit_h_max 12
_diffrn_reflns_limit_h_min -12
_diffrn_reflns_limit_k_max 22
_diffrn_reflns_limit_k_min -23
_diffrn_reflns_limit_l_max 20
_diffrn_reflns_limit_l_min -21
_diffrn_reflns_number 60557
_diffrn_reflns_point_group_measured_fraction_full 0.998
_diffrn_reflns_point_group_measured_fraction_max 0.996
_diffrn_reflns_theta_full 25.000
_diffrn_reflns_theta_max 25.380
_diffrn_reflns_theta_min 1.535
_diffrn_source 'microfocus sealed tube'
_exptl_absorpt_coefficient_mu 0.582
_exptl_absorpt_correction_T_max 0.928
_exptl_absorpt_correction_T_min 0.862
_exptl_absorpt_correction_type multi-scan
_exptl_absorpt_process_details SADABS
_exptl_crystal_colour yellow
_exptl_crystal_density_diffrn 1.416
_exptl_crystal_description prism
_exptl_crystal_F_000 1656
_exptl_crystal_size_max 0.050
_exptl_crystal_size_mid 0.030
_exptl_crystal_size_min 0.020
_refine_diff_density_max 0.398
_refine_diff_density_min -0.474
_refine_diff_density_rms 0.065
_refine_ls_extinction_method none
_refine_ls_goodness_of_fit_ref 1.044
_refine_ls_hydrogen_treatment constr
_refine_ls_matrix_type full
_refine_ls_number_parameters 475
_refine_ls_number_reflns 6861
_refine_ls_number_restraints 0
_refine_ls_restrained_S_all 1.044
_refine_ls_R_factor_all 0.0351
_refine_ls_R_factor_gt 0.0264
_refine_ls_shift/su_max 0.002
_refine_ls_shift/su_mean 0.000
_refine_ls_structure_factor_coef Fsqd
_refine_ls_weighting_details 'w=1/[\s^2^(Fo^2^)+(0.0141P)^2^+4.6585P] where P=(Fo^2^+2Fc^2^)/3'
_refine_ls_weighting_scheme calc
_refine_ls_wR_factor_gt 0.0538
_refine_ls_wR_factor_ref 0.0573
_reflns_Friedel_coverage 0.000
_reflns_number_gt 5873
_reflns_number_total 6861
_reflns_threshold_expression 'I > 2\s(I)'
_cod_data_source_file ja5b02512_si_001.cif
_cod_data_source_block compound46
_cod_depositor_comments
;
The following automatic conversions were performed:

'_space_group.centring_type' value 'primitive' was replaced with the
value 'P' as specified in the replacement file
'/home/antanas/src/cod-tools/trunk/data/replacement-values/replacement_values.lst'.

Automatic conversion script
Id: cif_fix_values 5642 2017-10-24 12:04:52Z antanas 
;
_cod_database_code 4124337
_shelx_shelxl_version_number 2014/7
_shelx_space_group_comment
; 
The symmetry employed for this shelxl refinement is uniquely defined 
by the following loop, which should always be used as a source of 
symmetry information in preference to the above space-group names. 
They are only intended as comments. 
;
_shelx_estimated_absorpt_t_min 0.971
_shelx_estimated_absorpt_t_max 0.988

loop_
_space_group_symop_operation_xyz
'x, y, z'
'-x, y+1/2, -z+1/2'
'-x, -y, -z'
'x, -y-1/2, z-1/2'

loop_
_atom_site_label
_atom_site_type_symbol
_atom_site_fract_x
_atom_site_fract_y
_atom_site_fract_z
_atom_site_U_iso_or_equiv
_atom_site_adp_type
_atom_site_occupancy
_atom_site_site_symmetry_order
_atom_site_calc_flag
_atom_site_refinement_flags_posn
_atom_site_refinement_flags_adp
C1 C 0.45475(19) 0.30608(10) 0.18121(11) 0.0092(4) Uani 1 1 d . .
C2 C 0.44847(19) 0.34670(10) 0.11488(11) 0.0095(4) Uani 1 1 d . .
C3 C 0.5698(2) 0.27101(10) 0.18145(11) 0.0102(4) Uani 1 1 d . .
C4 C 0.3504(2) 0.39492(11) 0.08683(11) 0.0110(4) Uani 1 1 d . .
C5 C 0.2225(2) 0.38347(11) 0.09465(12) 0.0147(5) Uani 1 1 d . .
H5 H 0.1955 0.3423 0.1163 0.018 Uiso 1 1 calc R U
C6 C 0.1349(2) 0.43249(11) 0.07062(12) 0.0165(5) Uani 1 1 d . .
H6 H 0.0481 0.4250 0.0767 0.020 Uiso 1 1 calc R U
C7 C 0.1724(2) 0.49205(11) 0.03796(12) 0.0158(5) Uani 1 1 d . .
H7 H 0.1116 0.5253 0.0218 0.019 Uiso 1 1 calc R U
C8 C 0.2986(2) 0.50313(11) 0.02878(12) 0.0152(5) Uani 1 1 d . .
H8 H 0.3246 0.5438 0.0057 0.018 Uiso 1 1 calc R U
C9 C 0.3870(2) 0.45499(11) 0.05320(12) 0.0142(5) Uani 1 1 d . .
H9 H 0.4737 0.4629 0.0470 0.017 Uiso 1 1 calc R U
C10 C 0.7399(2) 0.27010(11) 0.09277(11) 0.0116(5) Uani 1 1 d . .
C11 C 0.8172(2) 0.31686(11) 0.06113(12) 0.0151(5) Uani 1 1 d . .
H11 H 0.7958 0.3639 0.0594 0.018 Uiso 1 1 calc R U
C12 C 0.9267(2) 0.29382(12) 0.03194(13) 0.0199(5) Uani 1 1 d . .
H12 H 0.9796 0.3252 0.0089 0.024 Uiso 1 1 calc R U
C13 C 0.9598(2) 0.22569(13) 0.03603(13) 0.0226(6) Uani 1 1 d . .
H13 H 1.0358 0.2106 0.0168 0.027 Uiso 1 1 calc R U
C14 C 0.8819(2) 0.17962(12) 0.06823(13) 0.0218(5) Uani 1 1 d . .
H14 H 0.9048 0.1329 0.0715 0.026 Uiso 1 1 calc R U
C15 C 0.7709(2) 0.20144(11) 0.09568(13) 0.0166(5) Uani 1 1 d . .
H15 H 0.7161 0.1696 0.1164 0.020 Uiso 1 1 calc R U
C16 C 0.6327(2) 0.22690(10) 0.23890(11) 0.0114(5) Uani 1 1 d . .
C17 C 0.7522(2) 0.24553(11) 0.26994(12) 0.0149(5) Uani 1 1 d . .
H17 H 0.7932 0.2847 0.2522 0.018 Uiso 1 1 calc R U
C18 C 0.8102(2) 0.20667(12) 0.32643(13) 0.0197(5) Uani 1 1 d . .
H18 H 0.8914 0.2191 0.3474 0.024 Uiso 1 1 calc R U
C19 C 0.7508(2) 0.14986(12) 0.35244(13) 0.0200(5) Uani 1 1 d . .
H19 H 0.7914 0.1233 0.3911 0.024 Uiso 1 1 calc R U
C20 C 0.6325(2) 0.13142(11) 0.32248(12) 0.0170(5) Uani 1 1 d . .
H20 H 0.5918 0.0925 0.3409 0.020 Uiso 1 1 calc R U
C21 C 0.5730(2) 0.16976(11) 0.26548(12) 0.0145(5) Uani 1 1 d . .
H21 H 0.4919 0.1570 0.2447 0.017 Uiso 1 1 calc R U
C22 C 0.1794(2) 0.22726(11) 0.22613(13) 0.0177(5) Uani 1 1 d . .
H22 H 0.1127 0.1956 0.2167 0.021 Uiso 1 1 calc R U
C23 C 0.1867(2) 0.27305(12) 0.28552(13) 0.0174(5) Uani 1 1 d . .
H23 H 0.1277 0.2784 0.3222 0.021 Uiso 1 1 calc R U
C24 C 0.2973(2) 0.30897(11) 0.27997(11) 0.0113(5) Uani 1 1 d . .
C25 C 0.2790(2) 0.44696(11) 0.33916(12) 0.0139(5) Uani 1 1 d . .
C26 C 0.1407(2) 0.42849(12) 0.34887(14) 0.0213(5) Uani 1 1 d . .
H26A H 0.1350 0.4036 0.3956 0.032 Uiso 1 1 calc R U
H26B H 0.1085 0.3998 0.3073 0.032 Uiso 1 1 calc R U
H26C H 0.0904 0.4703 0.3499 0.032 Uiso 1 1 calc R U
C27 C 0.3256(2) 0.49578(12) 0.40115(13) 0.0202(5) Uani 1 1 d . .
H27A H 0.2827 0.5397 0.3941 0.030 Uiso 1 1 calc R U
H27B H 0.4167 0.5023 0.3997 0.030 Uiso 1 1 calc R U
H27C H 0.3073 0.4766 0.4494 0.030 Uiso 1 1 calc R U
C28 C 0.2842(2) 0.48288(12) 0.26384(13) 0.0190(5) Uani 1 1 d . .
H28A H 0.2299 0.5233 0.2626 0.028 Uiso 1 1 calc R U
H28B H 0.2549 0.4516 0.2239 0.028 Uiso 1 1 calc R U
H28C H 0.3711 0.4967 0.2569 0.028 Uiso 1 1 calc R U
C29 C 0.4168(2) 0.32766(11) 0.42807(12) 0.0131(5) Uani 1 1 d . .
C30 C 0.2971(2) 0.30587(12) 0.46399(13) 0.0189(5) Uani 1 1 d . .
H30A H 0.3201 0.2819 0.5106 0.028 Uiso 1 1 calc R U
H30B H 0.2475 0.2755 0.4301 0.028 Uiso 1 1 calc R U
H30C H 0.2470 0.3463 0.4742 0.028 Uiso 1 1 calc R U
C31 C 0.4957(2) 0.37208(12) 0.48369(12) 0.0198(5) Uani 1 1 d . .
H31A H 0.4461 0.4117 0.4971 0.030 Uiso 1 1 calc R U
H31B H 0.5719 0.3874 0.4611 0.030 Uiso 1 1 calc R U
H31C H 0.5196 0.3454 0.5284 0.030 Uiso 1 1 calc R U
C32 C 0.4930(2) 0.26382(12) 0.41154(13) 0.0214(5) Uani 1 1 d . .
H32A H 0.5128 0.2385 0.4577 0.032 Uiso 1 1 calc R U
H32B H 0.5714 0.2773 0.3902 0.032 Uiso 1 1 calc R U
H32C H 0.4435 0.2349 0.3762 0.032 Uiso 1 1 calc R U
C33 C 0.6490(2) 0.44922(11) 0.33984(11) 0.0109(5) Uani 1 1 d . .
C34 C 0.7513(2) 0.42109(11) 0.38222(12) 0.0132(5) Uani 1 1 d . .
H34 H 0.7618 0.3730 0.3839 0.016 Uiso 1 1 calc R U
C35 C 0.8378(2) 0.46277(11) 0.42200(12) 0.0145(5) Uani 1 1 d . .
H35 H 0.9071 0.4439 0.4512 0.017 Uiso 1 1 calc R U
C36 C 0.8200(2) 0.53213(11) 0.41768(12) 0.0145(5) Uani 1 1 d . .
C37 C 0.7212(2) 0.56206(11) 0.37721(12) 0.0146(5) Uani 1 1 d . .
H37 H 0.7117 0.6102 0.3759 0.018 Uiso 1 1 calc R U
C38 C 0.6353(2) 0.51965(11) 0.33805(11) 0.0124(5) Uani 1 1 d . .
H38 H 0.5659 0.5392 0.3096 0.015 Uiso 1 1 calc R U
C39 C 0.7494(2) 0.46161(11) 0.18662(11) 0.0112(5) Uani 1 1 d . .
C40 C 0.6693(2) 0.51515(11) 0.16350(12) 0.0148(5) Uani 1 1 d . .
H40 H 0.5807 0.5085 0.1620 0.018 Uiso 1 1 calc R U
C41 C 0.7159(2) 0.57766(12) 0.14266(13) 0.0225(6) Uani 1 1 d . .
H41 H 0.6591 0.6130 0.1268 0.027 Uiso 1 1 calc R U
C42 C 0.8444(3) 0.58909(12) 0.14472(14) 0.0274(6) Uani 1 1 d . .
H42 H 0.8764 0.6320 0.1306 0.033 Uiso 1 1 calc R U
C43 C 0.9252(2) 0.53708(13) 0.16766(15) 0.0266(6) Uani 1 1 d . .
H43 H 1.0136 0.5445 0.1695 0.032 Uiso 1 1 calc R U
C44 C 0.8794(2) 0.47417(12) 0.18801(13) 0.0183(5) Uani 1 1 d . .
H44 H 0.9370 0.4390 0.2031 0.022 Uiso 1 1 calc R U
N1 N 0.55229(16) 0.33878(9) 0.07930(9) 0.0108(4) Uani 1 1 d . .
N2 N 0.62387(16) 0.29202(9) 0.12017(9) 0.0101(4) Uani 1 1 d . .
N3 N 0.34873(16) 0.28325(9) 0.21829(9) 0.0104(4) Uani 1 1 d . .
N4 N 0.27665(17) 0.23322(9) 0.18440(10) 0.0145(4) Uani 1 1 d . .
O1 O 0.70815(14) 0.40067(7) 0.20550(8) 0.0134(3) Uani 1 1 d . .
F1 F 0.90553(12) 0.57329(7) 0.45689(7) 0.0228(3) Uani 1 1 d . .
P1 P 0.38778(5) 0.37179(3) 0.33556(3) 0.00983(12) Uani 1 1 d . .
Pd1 Pd 0.55596(2) 0.38781(2) 0.26721(2) 0.00871(5) Uani 1 1 d . .

loop_
_atom_site_aniso_label
_atom_site_aniso_U_11
_atom_site_aniso_U_22
_atom_site_aniso_U_33
_atom_site_aniso_U_23
_atom_site_aniso_U_13
_atom_site_aniso_U_12
C1 0.0109(11) 0.0084(10) 0.0085(11) -0.0029(8) 0.0009(9) -0.0005(9)
C2 0.0103(11) 0.0094(11) 0.0087(11) -0.0031(8) -0.0001(9) -0.0009(9)
C3 0.0117(11) 0.0083(10) 0.0105(11) -0.0039(8) -0.0005(9) -0.0023(9)
C4 0.0128(11) 0.0133(11) 0.0066(10) -0.0025(8) -0.0013(9) 0.0027(9)
C5 0.0136(12) 0.0152(11) 0.0150(12) 0.0002(9) -0.0013(9) -0.0006(10)
C6 0.0081(11) 0.0208(12) 0.0200(12) -0.0042(10) -0.0028(9) 0.0004(10)
C7 0.0145(12) 0.0164(12) 0.0156(12) -0.0028(9) -0.0053(10) 0.0067(10)
C8 0.0185(13) 0.0151(12) 0.0119(11) 0.0017(9) -0.0001(10) 0.0024(10)
C9 0.0113(12) 0.0191(12) 0.0122(11) -0.0013(9) 0.0009(9) 0.0010(9)
C10 0.0094(11) 0.0153(11) 0.0100(11) -0.0033(9) -0.0008(9) 0.0022(9)
C11 0.0150(12) 0.0132(11) 0.0170(12) -0.0001(9) 0.0002(10) 0.0019(9)
C12 0.0151(12) 0.0238(13) 0.0212(13) -0.0004(10) 0.0046(10) -0.0026(10)
C13 0.0132(12) 0.0286(14) 0.0266(14) -0.0066(11) 0.0054(10) 0.0051(11)
C14 0.0187(13) 0.0175(12) 0.0296(14) -0.0047(10) 0.0041(11) 0.0066(10)
C15 0.0141(12) 0.0156(12) 0.0202(13) -0.0029(9) 0.0025(10) -0.0004(10)
C16 0.0137(12) 0.0097(11) 0.0108(11) -0.0019(8) 0.0021(9) 0.0027(9)
C17 0.0152(12) 0.0120(11) 0.0176(12) -0.0001(9) 0.0020(10) 0.0006(9)
C18 0.0149(12) 0.0216(13) 0.0220(13) 0.0018(10) -0.0032(10) 0.0019(10)
C19 0.0247(14) 0.0173(12) 0.0177(12) 0.0054(10) -0.0007(10) 0.0073(10)
C20 0.0240(13) 0.0091(11) 0.0186(12) 0.0015(9) 0.0063(10) 0.0020(10)
C21 0.0159(12) 0.0112(11) 0.0165(12) -0.0044(9) 0.0024(10) 0.0005(9)
C22 0.0164(13) 0.0161(12) 0.0203(13) -0.0001(10) 0.0003(10) -0.0078(10)
C23 0.0150(12) 0.0205(12) 0.0171(12) 0.0007(10) 0.0048(10) -0.0045(10)
C24 0.0128(11) 0.0114(11) 0.0098(11) 0.0002(8) 0.0018(9) 0.0010(9)
C25 0.0125(12) 0.0125(11) 0.0169(12) -0.0001(9) 0.0035(9) 0.0030(9)
C26 0.0134(12) 0.0223(13) 0.0290(14) 0.0035(11) 0.0075(11) 0.0058(10)
C27 0.0232(13) 0.0154(12) 0.0225(13) -0.0041(10) 0.0055(11) 0.0042(10)
C28 0.0195(13) 0.0186(12) 0.0191(13) 0.0031(10) 0.0029(10) 0.0051(10)
C29 0.0146(12) 0.0150(11) 0.0098(11) 0.0022(9) 0.0015(9) 0.0015(9)
C30 0.0199(13) 0.0224(13) 0.0147(12) 0.0020(10) 0.0028(10) -0.0032(10)
C31 0.0171(12) 0.0315(14) 0.0107(12) 0.0003(10) 0.0008(10) -0.0023(11)
C32 0.0298(14) 0.0200(13) 0.0151(12) 0.0050(10) 0.0057(11) 0.0091(11)
C33 0.0102(11) 0.0137(11) 0.0089(11) -0.0026(8) 0.0027(9) -0.0031(9)
C34 0.0132(12) 0.0133(11) 0.0138(12) -0.0004(9) 0.0048(9) -0.0010(9)
C35 0.0082(11) 0.0224(12) 0.0130(12) 0.0000(9) 0.0018(9) -0.0003(9)
C36 0.0113(12) 0.0208(12) 0.0117(11) -0.0050(9) 0.0038(9) -0.0091(10)
C37 0.0195(13) 0.0123(11) 0.0127(12) -0.0015(9) 0.0064(10) -0.0037(9)
C38 0.0127(12) 0.0142(11) 0.0104(11) 0.0001(9) 0.0019(9) 0.0004(9)
C39 0.0131(11) 0.0139(11) 0.0069(11) -0.0036(8) 0.0032(9) -0.0017(9)
C40 0.0150(12) 0.0176(12) 0.0120(11) -0.0018(9) 0.0022(9) 0.0016(10)
C41 0.0342(15) 0.0159(12) 0.0183(13) 0.0001(10) 0.0071(11) 0.0058(11)
C42 0.0426(17) 0.0131(12) 0.0288(15) -0.0036(10) 0.0195(13) -0.0097(12)
C43 0.0194(14) 0.0253(14) 0.0364(16) -0.0073(12) 0.0114(12) -0.0092(11)
C44 0.0141(12) 0.0187(12) 0.0226(13) -0.0021(10) 0.0036(10) -0.0006(10)
N1 0.0110(10) 0.0108(9) 0.0103(9) 0.0002(7) -0.0011(8) 0.0038(7)
N2 0.0087(9) 0.0100(9) 0.0117(9) -0.0008(7) 0.0008(7) 0.0028(7)
N3 0.0100(9) 0.0097(9) 0.0114(9) -0.0009(7) 0.0002(7) -0.0014(7)
N4 0.0142(10) 0.0122(9) 0.0168(10) -0.0020(8) -0.0013(8) -0.0059(8)
O1 0.0134(8) 0.0115(8) 0.0160(8) -0.0017(6) 0.0063(6) -0.0022(6)
F1 0.0189(7) 0.0257(8) 0.0234(7) -0.0069(6) -0.0023(6) -0.0120(6)
P1 0.0099(3) 0.0097(3) 0.0100(3) -0.0008(2) 0.0014(2) -0.0005(2)
Pd1 0.00841(9) 0.00842(8) 0.00940(9) -0.00113(6) 0.00127(6) -0.00071(7)

loop_
_atom_type_symbol
_atom_type_description
_atom_type_scat_dispersion_real
_atom_type_scat_dispersion_imag
_atom_type_scat_source
C C 0.0033 0.0016 'International Tables Vol C Tables 4.2.6.8 and 6.1.1.4'
H H 0.0000 0.0000 'International Tables Vol C Tables 4.2.6.8 and 6.1.1.4'
N N 0.0061 0.0033 'International Tables Vol C Tables 4.2.6.8 and 6.1.1.4'
O O 0.0106 0.0060 'International Tables Vol C Tables 4.2.6.8 and 6.1.1.4'
F F 0.0171 0.0103 'International Tables Vol C Tables 4.2.6.8 and 6.1.1.4'
P P 0.1023 0.0942 'International Tables Vol C Tables 4.2.6.8 and 6.1.1.4'
Pd Pd -0.9988 1.0072 'International Tables Vol C Tables 4.2.6.8 and 6.1.1.4'

loop_
_geom_angle_atom_site_label_1
_geom_angle_atom_site_label_2
_geom_angle_atom_site_label_3
_geom_angle
C3 C1 N3 124.32(18)
C3 C1 C2 105.30(18)
N3 C1 C2 125.08(18)
C3 C1 Pd1 88.57(12)
N3 C1 Pd1 103.74(12)
C2 C1 Pd1 99.08(13)
N1 C2 C1 110.33(18)
N1 C2 C4 120.26(18)
C1 C2 C4 129.32(19)
N2 C3 C1 105.71(18)
N2 C3 C16 123.88(19)
C1 C3 C16 130.0(2)
C9 C4 C5 118.98(19)
C9 C4 C2 118.69(19)
C5 C4 C2 122.30(19)
C6 C5 C4 119.6(2)
C6 C5 H5 120.2
C4 C5 H5 120.2
C7 C6 C5 120.9(2)
C7 C6 H6 119.6
C5 C6 H6 119.6
C6 C7 C8 119.8(2)
C6 C7 H7 120.1
C8 C7 H7 120.1
C7 C8 C9 119.9(2)
C7 C8 H8 120.0
C9 C8 H8 120.0
C8 C9 C4 120.8(2)
C8 C9 H9 119.6
C4 C9 H9 119.6
C11 C10 C15 120.9(2)
C11 C10 N2 119.80(19)
C15 C10 N2 119.2(2)
C10 C11 C12 118.7(2)
C10 C11 H11 120.7
C12 C11 H11 120.7
C13 C12 C11 120.8(2)
C13 C12 H12 119.6
C11 C12 H12 119.6
C14 C13 C12 119.8(2)
C14 C13 H13 120.1
C12 C13 H13 120.1
C15 C14 C13 120.1(2)
C15 C14 H14 120.0
C13 C14 H14 120.0
C14 C15 C10 119.7(2)
C14 C15 H15 120.2
C10 C15 H15 120.2
C21 C16 C17 119.7(2)
C21 C16 C3 121.35(19)
C17 C16 C3 118.80(19)
C18 C17 C16 119.7(2)
C18 C17 H17 120.1
C16 C17 H17 120.1
C19 C18 C17 120.3(2)
C19 C18 H18 119.8
C17 C18 H18 119.8
C18 C19 C20 120.3(2)
C18 C19 H19 119.8
C20 C19 H19 119.8
C19 C20 C21 120.1(2)
C19 C20 H20 120.0
C21 C20 H20 120.0
C20 C21 C16 119.8(2)
C20 C21 H21 120.1
C16 C21 H21 120.1
N4 C22 C23 112.1(2)
N4 C22 H22 124.0
C23 C22 H22 124.0
C24 C23 C22 105.9(2)
C24 C23 H23 127.0
C22 C23 H23 127.0
N3 C24 C23 105.20(18)
N3 C24 P1 118.06(15)
C23 C24 P1 136.50(17)
C27 C25 C28 109.24(18)
C27 C25 C26 109.13(19)
C28 C25 C26 107.70(18)
C27 C25 P1 110.43(15)
C28 C25 P1 105.60(15)
C26 C25 P1 114.56(15)
C25 C26 H26A 109.5
C25 C26 H26B 109.5
H26A C26 H26B 109.5
C25 C26 H26C 109.5
H26A C26 H26C 109.5
H26B C26 H26C 109.5
C25 C27 H27A 109.5
C25 C27 H27B 109.5
H27A C27 H27B 109.5
C25 C27 H27C 109.5
H27A C27 H27C 109.5
H27B C27 H27C 109.5
C25 C28 H28A 109.5
C25 C28 H28B 109.5
H28A C28 H28B 109.5
C25 C28 H28C 109.5
H28A C28 H28C 109.5
H28B C28 H28C 109.5
C30 C29 C32 108.75(19)
C30 C29 C31 108.38(18)
C32 C29 C31 108.61(18)
C30 C29 P1 114.47(15)
C32 C29 P1 105.00(14)
C31 C29 P1 111.44(15)
C29 C30 H30A 109.5
C29 C30 H30B 109.5
H30A C30 H30B 109.5
C29 C30 H30C 109.5
H30A C30 H30C 109.5
H30B C30 H30C 109.5
C29 C31 H31A 109.5
C29 C31 H31B 109.5
H31A C31 H31B 109.5
C29 C31 H31C 109.5
H31A C31 H31C 109.5
H31B C31 H31C 109.5
C29 C32 H32A 109.5
C29 C32 H32B 109.5
H32A C32 H32B 109.5
C29 C32 H32C 109.5
H32A C32 H32C 109.5
H32B C32 H32C 109.5
C38 C33 C34 118.81(19)
C38 C33 Pd1 122.67(16)
C34 C33 Pd1 116.88(15)
C35 C34 C33 120.7(2)
C35 C34 H34 119.7
C33 C34 H34 119.7
C36 C35 C34 117.9(2)
C36 C35 H35 121.0
C34 C35 H35 121.0
C37 C36 F1 118.5(2)
C37 C36 C35 123.6(2)
F1 C36 C35 117.94(19)
C36 C37 C38 117.8(2)
C36 C37 H37 121.1
C38 C37 H37 121.1
C33 C38 C37 121.2(2)
C33 C38 H38 119.4
C37 C38 H38 119.4
O1 C39 C40 123.25(19)
O1 C39 C44 119.83(19)
C40 C39 C44 116.9(2)
C41 C40 C39 121.6(2)
C41 C40 H40 119.2
C39 C40 H40 119.2
C42 C41 C40 120.5(2)
C42 C41 H41 119.7
C40 C41 H41 119.7
C43 C42 C41 118.8(2)
C43 C42 H42 120.6
C41 C42 H42 120.6
C42 C43 C44 121.0(2)
C42 C43 H43 119.5
C44 C43 H43 119.5
C43 C44 C39 121.1(2)
C43 C44 H44 119.5
C39 C44 H44 119.5
C2 N1 N2 105.53(16)
C3 N2 N1 113.09(17)
C3 N2 C10 128.47(17)
N1 N2 C10 118.39(17)
N4 N3 C24 112.64(17)
N4 N3 C1 117.05(16)
C24 N3 C1 129.85(17)
C22 N4 N3 104.19(17)
C39 O1 Pd1 122.70(13)
C24 P1 C25 104.35(10)
C24 P1 C29 102.90(10)
C25 P1 C29 113.11(10)
C24 P1 Pd1 101.61(7)
C25 P1 Pd1 114.96(7)
C29 P1 Pd1 117.34(7)
C33 Pd1 O1 84.69(7)
C33 Pd1 P1 95.79(6)
O1 Pd1 P1 179.11(4)
C33 Pd1 C1 175.49(8)
O1 Pd1 C1 93.79(6)
P1 Pd1 C1 85.68(5)

loop_
_geom_bond_atom_site_label_1
_geom_bond_atom_site_label_2
_geom_bond_distance
C1 C3 1.403(3)
C1 N3 1.424(3)
C1 C2 1.436(3)
C1 Pd1 2.429(2)
C2 N1 1.325(3)
C2 C4 1.472(3)
C3 N2 1.347(3)
C3 C16 1.474(3)
C4 C9 1.394(3)
C4 C5 1.396(3)
C5 C6 1.387(3)
C5 H5 0.9500
C6 C7 1.381(3)
C6 H6 0.9500
C7 C8 1.382(3)
C7 H7 0.9500
C8 C9 1.383(3)
C8 H8 0.9500
C9 H9 0.9500
C10 C11 1.382(3)
C10 C15 1.387(3)
C10 N2 1.429(3)
C11 C12 1.388(3)
C11 H11 0.9500
C12 C13 1.383(3)
C12 H12 0.9500
C13 C14 1.382(3)
C13 H13 0.9500
C14 C15 1.381(3)
C14 H14 0.9500
C15 H15 0.9500
C16 C21 1.391(3)
C16 C17 1.401(3)
C17 C18 1.383(3)
C17 H17 0.9500
C18 C19 1.380(3)
C18 H18 0.9500
C19 C20 1.382(3)
C19 H19 0.9500
C20 C21 1.390(3)
C20 H20 0.9500
C21 H21 0.9500
C22 N4 1.327(3)
C22 C23 1.396(3)
C22 H22 0.9500
C23 C24 1.381(3)
C23 H23 0.9500
C24 N3 1.371(3)
C24 P1 1.821(2)
C25 C27 1.528(3)
C25 C28 1.535(3)
C25 C26 1.538(3)
C25 P1 1.879(2)
C26 H26A 0.9800
C26 H26B 0.9800
C26 H26C 0.9800
C27 H27A 0.9800
C27 H27B 0.9800
C27 H27C 0.9800
C28 H28A 0.9800
C28 H28B 0.9800
C28 H28C 0.9800
C29 C30 1.530(3)
C29 C32 1.533(3)
C29 C31 1.534(3)
C29 P1 1.886(2)
C30 H30A 0.9800
C30 H30B 0.9800
C30 H30C 0.9800
C31 H31A 0.9800
C31 H31B 0.9800
C31 H31C 0.9800
C32 H32A 0.9800
C32 H32B 0.9800
C32 H32C 0.9800
C33 C38 1.390(3)
C33 C34 1.398(3)
C33 Pd1 1.992(2)
C34 C35 1.392(3)
C34 H34 0.9500
C35 C36 1.376(3)
C35 H35 0.9500
C36 C37 1.369(3)
C36 F1 1.375(2)
C37 C38 1.391(3)
C37 H37 0.9500
C38 H38 0.9500
C39 O1 1.327(3)
C39 C40 1.398(3)
C39 C44 1.403(3)
C40 C41 1.385(3)
C40 H40 0.9500
C41 C42 1.383(4)
C41 H41 0.9500
C42 C43 1.379(4)
C42 H42 0.9500
C43 C44 1.386(3)
C43 H43 0.9500
C44 H44 0.9500
N1 N2 1.373(2)
N3 N4 1.364(2)
O1 Pd1 2.0447(14)
P1 Pd1 2.2658(6)
